data_4020079
loop_
_publ_author_name
'Qinghai Zhang'
'Wei Xu'
'Xiyan Lu'

_journal_name_full 'Journal of Organic Chemistry'
_journal_page_first 1505
_journal_page_last 1507
_journal_paper_doi 10.1021/jo048414o
_journal_volume 70
_journal_year 2005
_chemical_formula_sum 'C17 H22 O6'
_chemical_formula_weight 322.35
_space_group_IT_number 2
_symmetry_cell_setting triclinic
_symmetry_space_group_name_Hall '-P 1'
_symmetry_space_group_name_H-M 'P -1'
_atom_sites_solution_hydrogens geom
_atom_sites_solution_primary direct
_atom_sites_solution_secondary difmap
_cell_angle_alpha 80.729(2)
_cell_angle_beta 78.798(2)
_cell_angle_gamma 70.320(2)
_cell_formula_units_Z 2
_cell_length_a 8.7951(11)
_cell_length_b 9.1204(12)
_cell_length_c 11.2495(14)
_cell_measurement_reflns_used 1911
_cell_measurement_temperature 293(2)
_cell_measurement_theta_max 54.062
_cell_measurement_theta_min 4.769
_cell_volume 829.00(18)
_diffrn_ambient_temperature 293(2)
_diffrn_detector_area_resol_mean ?
_diffrn_measurement_device_type 'CCD area detector'
_diffrn_measurement_method 'phi and omega scans'
_diffrn_radiation_monochromator graphite
_diffrn_radiation_source 'fine-focus sealed tube'
_diffrn_radiation_type MoK\a
_diffrn_radiation_wavelength 0.71073
_diffrn_reflns_av_R_equivalents 0.0454
_diffrn_reflns_av_sigmaI/netI 0.0477
_diffrn_reflns_limit_h_max 8
_diffrn_reflns_limit_h_min -11
_diffrn_reflns_limit_k_max 11
_diffrn_reflns_limit_k_min -11
_diffrn_reflns_limit_l_max 14
_diffrn_reflns_limit_l_min -14
_diffrn_reflns_number 4836
_diffrn_reflns_theta_max 26.99
_diffrn_reflns_theta_min 1.86
_diffrn_standards_decay_% ?
_diffrn_standards_interval_count ?
_diffrn_standards_interval_time ?
_diffrn_standards_number ?
_exptl_absorpt_coefficient_mu 0.098
_exptl_absorpt_correction_T_max 1.00000
_exptl_absorpt_correction_T_min 0.51502
_exptl_absorpt_correction_type empirical
_exptl_absorpt_process_details ?
_exptl_crystal_colour colorless
_exptl_crystal_density_diffrn 1.291
_exptl_crystal_density_meas ?
_exptl_crystal_density_method 'not measured'
_exptl_crystal_description ?
_exptl_crystal_F_000 344
_exptl_crystal_size_max 0.404
_exptl_crystal_size_mid 0.323
_exptl_crystal_size_min 0.212
_refine_ls_extinction_coef ?
_refine_ls_extinction_method none
_refine_ls_goodness_of_fit_ref 0.948
_refine_ls_hydrogen_treatment mixed
_refine_ls_matrix_type full
_refine_ls_number_parameters 296
_refine_ls_number_reflns 3497
_refine_ls_number_restraints 8
_refine_ls_restrained_S_all 0.948
_refine_ls_R_factor_all 0.0628
_refine_ls_R_factor_gt 0.0476
_refine_ls_shift/su_max 0.001
_refine_ls_shift/su_mean 0.000
_refine_ls_structure_factor_coef Fsqd
_refine_ls_weighting_details 'calc w=1/[\s^2^(Fo^2^)+(0.0812P)^2^+0.0000P] where P=(Fo^2^+2Fc^2^)/3'
_refine_ls_weighting_scheme calc
_refine_ls_wR_factor_gt 0.1236
_refine_ls_wR_factor_ref 0.1317
_reflns_number_gt 2523
_reflns_number_total 3497
_reflns_threshold_expression >2sigma(I)
_cod_depositor_comments
;
The following automatic conversions were performed:
'_symmetry_cell_setting' value 'Triclinic' changed to 'triclinic'
according to '/home/saulius/struct/CIF-dictionaries/cif_core.dic'
dictionary named 'cif_core.dic' version 2.4.1 from 2010-06-29.

Automatic conversion script
Id: cif_fix_enum 1527 2010-12-29 10:47:43Z saulius 
;
_cod_original_sg_symbol_H-M P-1
_cod_database_code 4020079

loop_
_symmetry_equiv_pos_as_xyz
'x, y, z'
'-x, -y, -z'

loop_
_atom_site_label
_atom_site_type_symbol
_atom_site_fract_x
_atom_site_fract_y
_atom_site_fract_z
_atom_site_U_iso_or_equiv
_atom_site_adp_type
_atom_site_occupancy
_atom_site_symmetry_multiplicity
_atom_site_calc_flag
_atom_site_refinement_flags
_atom_site_disorder_assembly
_atom_site_disorder_group
O1 O 0.65478(15) 0.60570(18) 0.77373(13) 0.0694(4) Uani 1 1 d . . .
O2 O 0.53507(15) 0.53865(15) 0.64355(11) 0.0548(3) Uani 1 1 d . . .
O3 O 0.34150(17) 0.42565(13) 0.88837(12) 0.0605(4) Uani 1 1 d . . .
O4 O 0.13698(15) 0.58906(14) 0.79660(12) 0.0566(4) Uani 1 1 d . . .
O5 O 0.31325(15) 1.06886(13) 0.54241(9) 0.0488(3) Uani 1 1 d . . .
O6 O 0.0662(2) 1.2201(3) 0.60073(19) 0.1487(11) Uani 1 1 d . . .
C1 C 0.36258(19) 0.75110(17) 0.91868(13) 0.0361(3) Uani 1 1 d . . .
C2 C 0.35900(17) 0.67897(16) 0.80380(13) 0.0346(3) Uani 1 1 d . . .
C3 C 0.27141(19) 0.82271(17) 0.72118(14) 0.0369(4) Uani 1 1 d D . .
C4 C 0.33949(18) 0.94628(17) 0.74087(13) 0.0356(3) Uani 1 1 d . . .
C5 C 0.39193(19) 0.90941(17) 0.86745(13) 0.0363(3) Uani 1 1 d . . .
C6 C 0.3112(2) 1.0361(2) 0.95105(15) 0.0458(4) Uani 1 1 d . . .
C7 C 0.2296(2) 1.0156(2) 1.06047(16) 0.0521(5) Uani 1 1 d . . .
C8 C 0.1992(3) 0.8652(3) 1.11109(17) 0.0611(5) Uani 1 1 d . . .
C9 C 0.2050(2) 0.7715(2) 1.00968(16) 0.0501(4) Uani 1 1 d . . .
C10 C 0.53357(19) 0.60470(18) 0.74162(14) 0.0397(4) Uani 1 1 d . . .
C11 C 0.6940(3) 0.4592(3) 0.5798(2) 0.0641(6) Uani 1 1 d . . .
C12 C 0.28005(19) 0.54932(17) 0.83478(14) 0.0385(4) Uani 1 1 d . . .
C13 C 0.0494(3) 0.4752(3) 0.8264(3) 0.0742(7) Uani 1 1 d D . .
C14 C 0.3606(2) 1.06037(17) 0.65796(13) 0.0402(4) Uani 1 1 d . . .
C15 C 0.4419(3) 1.1776(2) 0.66246(19) 0.0559(5) Uani 1 1 d D . .
C16 C 0.1630(2) 1.1513(2) 0.52395(17) 0.0582(5) Uani 1 1 d . . .
C17 C 0.1344(4) 1.1448(4) 0.3990(2) 0.0777(7) Uani 1 1 d D . .
H1 H 0.454(2) 0.6839(19) 0.9562(14) 0.041(4) Uiso 1 1 d . . .
H2 H 0.290(2) 0.8019(18) 0.6361(15) 0.041(4) Uiso 1 1 d . . .
H3 H 0.1538(18) 0.8506(19) 0.7530(14) 0.045(4) Uiso 1 1 d D . .
H4 H 0.511(2) 0.8934(19) 0.8565(15) 0.046(4) Uiso 1 1 d . . .
H5 H 0.326(2) 1.132(2) 0.9203(17) 0.062(6) Uiso 1 1 d . . .
H6 H 0.189(2) 1.102(2) 1.1067(17) 0.061(5) Uiso 1 1 d . . .
H7 H 0.286(3) 0.803(3) 1.162(2) 0.085(7) Uiso 1 1 d . . .
H8 H 0.097(3) 0.883(3) 1.160(2) 0.075(6) Uiso 1 1 d . . .
H9 H 0.195(3) 0.666(3) 1.0416(18) 0.070(6) Uiso 1 1 d . . .
H10 H 0.112(2) 0.822(2) 0.9650(16) 0.053(5) Uiso 1 1 d . . .
H11 H 0.753(3) 0.535(3) 0.551(2) 0.092(8) Uiso 1 1 d . . .
H12 H 0.674(3) 0.424(3) 0.511(2) 0.093(8) Uiso 1 1 d . . .
H13 H 0.756(3) 0.387(3) 0.632(2) 0.082(8) Uiso 1 1 d . . .
H14 H 0.085(5) 0.406(4) 0.762(3) 0.139(16) Uiso 1 1 d D . .
H15 H 0.080(4) 0.407(3) 0.902(2) 0.131(11) Uiso 1 1 d D . .
H16 H -0.061(2) 0.533(3) 0.838(2) 0.112(10) Uiso 1 1 d D . .
H17 H 0.523(2) 1.180(2) 0.5894(16) 0.070(6) Uiso 1 1 d D . .
H18 H 0.367(3) 1.285(3) 0.669(2) 0.103(8) Uiso 1 1 d . . .
H19 H 0.499(3) 1.151(3) 0.733(2) 0.081(7) Uiso 1 1 d . . .
H20 H 0.134(5) 1.045(3) 0.386(3) 0.142(14) Uiso 1 1 d D . .
H21 H 0.216(3) 1.165(4) 0.337(3) 0.140(13) Uiso 1 1 d D . .
H22 H 0.029(3) 1.212(3) 0.394(3) 0.129(11) Uiso 1 1 d D . .

loop_
_atom_site_aniso_label
_atom_site_aniso_U_11
_atom_site_aniso_U_22
_atom_site_aniso_U_33
_atom_site_aniso_U_23
_atom_site_aniso_U_13
_atom_site_aniso_U_12
O1 0.0342(7) 0.0988(11) 0.0807(9) -0.0376(8) -0.0101(6) -0.0146(7)
O2 0.0436(7) 0.0669(8) 0.0553(7) -0.0245(6) -0.0070(5) -0.0110(6)
O3 0.0691(9) 0.0410(6) 0.0807(9) 0.0129(6) -0.0383(7) -0.0232(6)
O4 0.0428(7) 0.0502(7) 0.0858(9) 0.0096(6) -0.0266(6) -0.0245(6)
O5 0.0532(7) 0.0548(7) 0.0339(6) -0.0019(5) -0.0107(5) -0.0100(6)
O6 0.0646(11) 0.239(3) 0.0937(13) -0.0654(15) -0.0289(10) 0.0462(14)
C1 0.0341(8) 0.0388(8) 0.0368(8) -0.0006(6) -0.0130(6) -0.0109(7)
C2 0.0298(7) 0.0356(7) 0.0403(8) -0.0022(6) -0.0116(6) -0.0101(6)
C3 0.0379(9) 0.0379(8) 0.0378(8) -0.0012(6) -0.0137(7) -0.0126(7)
C4 0.0332(8) 0.0372(8) 0.0368(8) -0.0052(6) -0.0084(6) -0.0095(6)
C5 0.0351(8) 0.0418(8) 0.0364(8) -0.0025(6) -0.0110(6) -0.0152(7)
C6 0.0530(10) 0.0436(9) 0.0466(10) -0.0084(7) -0.0167(8) -0.0159(8)
C7 0.0545(11) 0.0606(11) 0.0441(9) -0.0182(8) -0.0104(8) -0.0145(9)
C8 0.0647(13) 0.0789(14) 0.0399(9) -0.0103(9) 0.0018(10) -0.0265(11)
C9 0.0490(11) 0.0580(11) 0.0463(10) -0.0028(8) -0.0037(8) -0.0240(9)
C10 0.0360(8) 0.0393(8) 0.0453(8) -0.0033(7) -0.0126(7) -0.0107(7)
C11 0.0520(12) 0.0704(14) 0.0628(13) -0.0212(12) 0.0023(10) -0.0098(11)
C12 0.0375(8) 0.0382(8) 0.0423(8) -0.0046(6) -0.0113(6) -0.0119(7)
C13 0.0553(14) 0.0696(14) 0.112(2) 0.0049(14) -0.0204(13) -0.0405(12)
C14 0.0444(9) 0.0398(8) 0.0358(8) -0.0049(6) -0.0074(6) -0.0112(7)
C15 0.0710(14) 0.0520(11) 0.0511(11) -0.0032(9) -0.0030(10) -0.0319(10)
C16 0.0442(10) 0.0758(12) 0.0507(10) -0.0007(9) -0.0109(8) -0.0145(10)
C17 0.0756(17) 0.107(2) 0.0587(13) 0.0114(13) -0.0329(12) -0.0365(16)
